data_2238730
loop_
_publ_author_name
'Toumi, Sirine'
'Toumi, Samah Akriche'
'Rzaigui, Mohamed'

_publ_section_title
;
 Tetraquinolinium ditelluro(VI)octavanadate(V) octahydrate
;
_journal_coeditor_code HB7146
_journal_issue 11
_journal_name_full 'Acta Crystallographica Section E'
_journal_page_first m595
_journal_page_last m596
_journal_paper_doi 10.1107/S1600536813027347
_journal_volume 69
_journal_year 2013
_chemical_formula_iupac '(C9 H8 N)4 [Te2 V8 O28], 8H2 O'
_chemical_formula_moiety '4(C9 H8 N +), O28 Te2 V8 4-, 8(H2 O)'
_chemical_formula_sum 'C36 H48 N4 O36 Te2 V8'
_chemical_formula_weight 1775.50
_chemical_name_systematic
;
Tetraquinolinium ditelluro(VI)octavanadate(V) octahydrate
;
_space_group_IT_number 2
_symmetry_cell_setting triclinic
_symmetry_space_group_name_Hall '-P 1'
_symmetry_space_group_name_H-M 'P -1'
_atom_sites_solution_hydrogens geom
_atom_sites_solution_primary direct
_atom_sites_solution_secondary difmap
_audit_creation_method SHELXL-97
_cell_angle_alpha 106.45(4)
_cell_angle_beta 107.71(4)
_cell_angle_gamma 105.34(4)
_cell_formula_units_Z 1
_cell_length_a 10.907(3)
_cell_length_b 11.302(3)
_cell_length_c 13.169(2)
_cell_measurement_reflns_used 25
_cell_measurement_temperature 295
_cell_measurement_theta_max 11
_cell_measurement_theta_min 9
_cell_volume 1369.5(10)
_computing_cell_refinement 'CAD-4 EXPRESS (Enraf--Nonius, 1994)'
_computing_data_collection 'CAD-4 EXPRESS (Enraf--Nonius, 1994)'
_computing_data_reduction 'XCAD4 (Harms & Wocadlo, 1996)'
_computing_molecular_graphics
;
ORTEP-3 for Windows (Farrugia, 2012) and DIAMOND (Brandenburg & Putz,
2005)
;
_computing_publication_material
;
WinGX (Farrugia, 2012)
;
_computing_structure_refinement 'SHELXL97 (Sheldrick, 2008)'
_computing_structure_solution 'SHELXS97 (Sheldrick, 2008)'
_diffrn_ambient_temperature 295
_diffrn_measured_fraction_theta_full 0.987
_diffrn_measured_fraction_theta_max 0.987
_diffrn_measurement_device '\k-geometry diffractometer'
_diffrn_measurement_device_type 'Enraf--Nonius CAD-4'
_diffrn_measurement_method 'non-profiled omega scans'
_diffrn_radiation_monochromator graphite
_diffrn_radiation_source 'fine-focus sealed tube'
_diffrn_radiation_type AgK\a
_diffrn_radiation_wavelength 0.56087
_diffrn_reflns_av_R_equivalents 0.0448
_diffrn_reflns_av_sigmaI/netI 0.1243
_diffrn_reflns_limit_h_max 17
_diffrn_reflns_limit_h_min -18
_diffrn_reflns_limit_k_max 18
_diffrn_reflns_limit_k_min -18
_diffrn_reflns_limit_l_max 22
_diffrn_reflns_limit_l_min -3
_diffrn_reflns_number 16455
_diffrn_reflns_theta_full 27.98
_diffrn_reflns_theta_max 27.98
_diffrn_reflns_theta_min 2.33
_diffrn_standards_decay_% 4
_diffrn_standards_interval_time 120
_diffrn_standards_number 2
_exptl_absorpt_coefficient_mu 1.279
_exptl_absorpt_correction_T_max 0.7250
_exptl_absorpt_correction_T_min 0.5613
_exptl_absorpt_correction_type analytical
_exptl_absorpt_process_details
;
(Alcock, 1970)
;
_exptl_crystal_colour yellow
_exptl_crystal_density_diffrn 2.153
_exptl_crystal_density_method 'not measured'
_exptl_crystal_description Rectangular
_exptl_crystal_F_000 868
_exptl_crystal_size_max 0.19
_exptl_crystal_size_mid 0.15
_exptl_crystal_size_min 0.09
_refine_diff_density_max 3.113
_refine_diff_density_min -2.279
_refine_ls_extinction_method none
_refine_ls_goodness_of_fit_ref 1.047
_refine_ls_hydrogen_treatment mixed
_refine_ls_matrix_type full
_refine_ls_number_parameters 385
_refine_ls_number_reflns 13245
_refine_ls_number_restraints 20
_refine_ls_restrained_S_all 1.046
_refine_ls_R_factor_all 0.2169
_refine_ls_R_factor_gt 0.1150
_refine_ls_shift/su_max 0.000
_refine_ls_shift/su_mean 0.000
_refine_ls_structure_factor_coef Fsqd
_refine_ls_weighting_details 'calc w=1/[\s^2^(Fo^2^)+(0.0978P)^2^+22.5177P] where P=(Fo^2^+2Fc^2^)/3'
_refine_ls_weighting_scheme calc
_refine_ls_wR_factor_gt 0.2635
_refine_ls_wR_factor_ref 0.3079
_reflns_number_gt 6549
_reflns_number_total 13245
_reflns_threshold_expression I>2sigma(I)
_cod_data_source_file hb7146.cif
_cod_data_source_block I
_cod_original_cell_volume 1369.4(6)
_cod_database_code 2238730

loop_
_symmetry_equiv_pos_as_xyz
'x, y, z'
'-x, -y, -z'

loop_
_atom_site_type_symbol
_atom_site_label
_atom_site_fract_x
_atom_site_fract_y
_atom_site_fract_z
_atom_site_U_iso_or_equiv
_atom_site_adp_type
_atom_site_calc_flag
_atom_site_refinement_flags
_atom_site_occupancy
_atom_site_symmetry_multiplicity
Te Te1 0.16225(7) 0.58886(7) 0.58253(6) 0.03140(18) Uani d U 1 1
V V1 0.05217(14) 0.27420(12) 0.49481(12) 0.0177(2) Uani d . 1 1
V V2 0.03656(13) 0.57033(13) 0.32457(11) 0.0166(2) Uani d . 1 1
V V3 0.23652(14) 0.42319(14) 0.39532(13) 0.0213(3) Uani d . 1 1
V V4 0.07774(16) 0.74944(13) 0.76322(12) 0.0215(3) Uani d . 1 1
O O1 0.1649(8) 0.8702(7) 0.8882(6) 0.0356(16) Uani d . 1 1
O O2 -0.0552(6) 0.1678(5) 0.3401(5) 0.0198(10) Uani d . 1 1
O O3 0.2094(6) 0.3145(6) 0.4763(5) 0.0209(11) Uani d . 1 1
O O4 0.1186(7) 0.6932(7) 0.4925(6) 0.03140(18) Uani d U 1 1
O O5 0.0293(7) 0.6753(6) 0.2649(6) 0.0261(12) Uani d . 1 1
O O6 -0.0685(6) 0.4051(5) 0.2031(5) 0.0209(11) Uani d . 1 1
O O7 0.0538(8) 0.1673(6) 0.5536(6) 0.0289(14) Uani d . 1 1
O O8 0.1039(6) 0.2887(5) 0.2588(5) 0.0208(11) Uani d . 1 1
O O9 0.3794(7) 0.4249(7) 0.3844(7) 0.0322(14) Uani d . 1 1
O O10 -0.0326(7) 0.5676(7) 0.5778(6) 0.03140(18) Uani d U 1 1
O O11 0.3065(6) 0.5744(6) 0.5518(5) 0.0233(11) Uani d . 1 1
O O12 0.1318(7) 0.4462(7) 0.6351(6) 0.03140(18) Uani d U 1 1
O O13 0.2328(6) 0.7205(6) 0.7204(5) 0.0215(11) Uani d . 1 1
O O14 0.1984(6) 0.5518(6) 0.3384(5) 0.0203(10) Uani d . 1 1
O O1W 0.0759(8) 0.0847(6) 0.7344(6) 0.0335(15) Uani d D 1 1
H H1W1 0.067(3) 0.118(3) 0.683(2) 0.040 Uiso d D 1 1
H H2W1 0.0671 0.0039 0.7102 0.040 Uiso d D 1 1
O O2W 1.1818(11) 0.1180(8) 1.1089(9) 0.060(3) Uani d D 1 1
H H1W2 1.176(13) 0.185(2) 1.154(12) 0.072 Uiso d D 1 1
H H2W2 1.1280 0.0421 1.0989 0.072 Uiso d D 1 1
O O3W 0.9613(14) 0.3830(8) 1.0059(9) 0.065(3) Uani d D 1 1
H H1W3 0.947(18) 0.401(9) 1.068(8) 0.078 Uiso d D 1 1
H H2W3 0.9696 0.3095 0.9801 0.078 Uiso d D 1 1
O O4W 0.9969(13) 0.1478(11) 0.9221(9) 0.067(3) Uani d D 1 1
H H1W4 1.0634(19) 0.121(3) 0.936(5) 0.081 Uiso d D 1 1
H H2W4 0.947(3) 0.1236(17) 0.8506(12) 0.081 Uiso d D 1 1
N N1 0.3469(8) 0.2174(8) 0.8833(7) 0.0351(18) Uani d . 1 1
H H1 0.2632 0.1746 0.8307 0.042 Uiso calc RD 1 1
N N2 0.4422(8) 0.7675(7) 0.4207(8) 0.0297(16) Uani d . 1 1
H H2 0.3644 0.7027 0.3982 0.036 Uiso calc R 1 1
C C1 0.4842(14) 0.4522(13) 0.7670(11) 0.046(3) Uani d . 1 1
H H1A 0.4551 0.4753 0.7040 0.056 Uiso calc R 1 1
C C2 0.6262(15) 0.5203(13) 0.8545(13) 0.049(3) Uani d . 1 1
H H2A 0.6894 0.5873 0.8470 0.059 Uiso calc R 1 1
C C3 0.6670(12) 0.4882(11) 0.9452(13) 0.047(3) Uani d . 1 1
H H3 0.7581 0.5342 1.0011 0.056 Uiso calc R 1 1
C C4 0.5747(10) 0.3857(10) 0.9581(9) 0.0305(18) Uani d . 1 1
C C5 0.6157(12) 0.3427(12) 1.0502(11) 0.047(3) Uani d . 1 1
H H5 0.7075 0.3808 1.1049 0.056 Uiso calc R 1 1
C C6 0.5166(14) 0.2435(13) 1.0568(11) 0.047(3) Uani d . 1 1
H H6 0.5410 0.2175 1.1186 0.056 Uiso calc R 1 1
C C7 0.3861(11) 0.1844(11) 0.9754(10) 0.039(2) Uani d . 1 1
H H7 0.3207 0.1189 0.9825 0.046 Uiso calc R 1 1
C C8 0.3937(12) 0.3527(12) 0.7797(10) 0.040(2) Uani d . 1 1
H H8 0.3017 0.3089 0.7251 0.048 Uiso calc R 1 1
C C9 0.4371(9) 0.3171(9) 0.8717(8) 0.0274(17) Uani d . 1 1
C C10 0.5429(11) 0.7920(10) 0.5154(10) 0.036(2) Uani d . 1 1
H H10 0.5287 0.7373 0.5553 0.043 Uiso calc R 1 1
C C11 0.6672(12) 0.8923(12) 0.5600(12) 0.048(3) Uani d . 1 1
H H11 0.7361 0.9090 0.6306 0.057 Uiso calc R 1 1
C C12 0.6909(11) 0.9708(11) 0.4981(12) 0.043(3) Uani d . 1 1
H H12 0.7776 1.0383 0.5247 0.052 Uiso calc R 1 1
C C13 0.5836(10) 0.9467(8) 0.3967(11) 0.038(2) Uani d . 1 1
C C14 0.5994(13) 1.0189(12) 0.3266(13) 0.049(3) Uani d . 1 1
H H14 0.6845 1.0867 0.3490 0.059 Uiso calc R 1 1
C C15 0.4871(19) 0.9884(14) 0.2232(16) 0.063(4) Uani d . 1 1
H H15 0.4970 1.0390 0.1793 0.076 Uiso calc R 1 1
C C16 0.3654(17) 0.8868(15) 0.1870(15) 0.066(4) Uani d . 1 1
H H16 0.2949 0.8661 0.1159 0.080 Uiso calc R 1 1
C C17 0.3395(11) 0.8109(10) 0.2506(11) 0.038(2) Uani d . 1 1
H H17 0.2524 0.7452 0.2267 0.046 Uiso calc R 1 1
C C18 0.4533(9) 0.8398(8) 0.3537(9) 0.0289(18) Uani d . 1 1

loop_
_atom_site_aniso_label
_atom_site_aniso_U_11
_atom_site_aniso_U_22
_atom_site_aniso_U_33
_atom_site_aniso_U_12
_atom_site_aniso_U_13
_atom_site_aniso_U_23
Te1 0.0292(3) 0.0266(3) 0.0309(3) 0.0036(2) 0.0090(2) 0.0112(2)
V1 0.0244(6) 0.0124(5) 0.0195(6) 0.0075(4) 0.0102(5) 0.0092(5)
V2 0.0188(5) 0.0153(5) 0.0169(6) 0.0046(4) 0.0073(5) 0.0100(5)
V3 0.0195(6) 0.0223(6) 0.0271(7) 0.0087(5) 0.0126(5) 0.0129(5)
V4 0.0271(7) 0.0146(5) 0.0144(6) 0.0031(5) 0.0058(5) 0.0018(4)
O1 0.046(4) 0.027(3) 0.017(3) 0.003(3) 0.009(3) 0.000(2)
O2 0.027(3) 0.012(2) 0.019(3) 0.0035(19) 0.009(2) 0.0077(19)
O3 0.020(2) 0.022(3) 0.024(3) 0.008(2) 0.009(2) 0.014(2)
O4 0.0292(3) 0.0266(3) 0.0309(3) 0.0036(2) 0.0090(2) 0.0112(2)
O5 0.030(3) 0.025(3) 0.029(3) 0.011(2) 0.011(3) 0.020(3)
O6 0.023(3) 0.011(2) 0.017(2) -0.0030(18) 0.004(2) 0.0032(18)
O7 0.050(4) 0.018(3) 0.023(3) 0.014(3) 0.016(3) 0.013(2)
O8 0.029(3) 0.017(2) 0.016(2) 0.007(2) 0.009(2) 0.008(2)
O9 0.027(3) 0.042(4) 0.040(4) 0.017(3) 0.022(3) 0.022(3)
O10 0.0292(3) 0.0266(3) 0.0309(3) 0.0036(2) 0.0090(2) 0.0112(2)
O11 0.018(2) 0.025(3) 0.024(3) 0.003(2) 0.008(2) 0.011(2)
O12 0.0292(3) 0.0266(3) 0.0309(3) 0.0036(2) 0.0090(2) 0.0112(2)
O13 0.017(2) 0.019(2) 0.022(3) 0.0013(19) 0.006(2) 0.008(2)
O14 0.017(2) 0.023(3) 0.019(3) 0.0009(19) 0.007(2) 0.011(2)
O1W 0.047(4) 0.022(3) 0.028(3) 0.013(3) 0.009(3) 0.013(3)
O2W 0.080(7) 0.051(5) 0.058(6) 0.021(5) 0.051(6) 0.013(5)
O3W 0.110(9) 0.050(5) 0.043(5) 0.027(6) 0.045(6) 0.019(4)
O4W 0.095(8) 0.075(7) 0.052(6) 0.037(6) 0.045(6) 0.032(5)
N1 0.029(4) 0.030(4) 0.031(4) 0.001(3) 0.001(3) 0.013(3)
N2 0.028(3) 0.016(3) 0.040(4) 0.004(3) 0.012(3) 0.009(3)
C1 0.063(8) 0.053(7) 0.041(6) 0.026(6) 0.027(6) 0.033(6)
C2 0.062(8) 0.040(6) 0.065(8) 0.022(6) 0.045(7) 0.025(6)
C3 0.028(5) 0.033(5) 0.067(8) 0.000(4) 0.021(5) 0.013(5)
C4 0.030(4) 0.030(4) 0.030(5) 0.017(4) 0.007(4) 0.010(4)
C5 0.030(5) 0.042(6) 0.050(7) 0.000(4) -0.001(5) 0.024(5)
C6 0.051(7) 0.046(6) 0.043(6) 0.017(5) 0.012(5) 0.025(5)
C7 0.034(5) 0.039(5) 0.037(5) 0.002(4) 0.009(4) 0.024(4)
C8 0.040(5) 0.046(6) 0.028(5) 0.014(5) 0.007(4) 0.016(4)
C9 0.026(4) 0.027(4) 0.030(4) 0.004(3) 0.013(3) 0.016(3)
C10 0.037(5) 0.030(4) 0.043(6) 0.015(4) 0.020(5) 0.012(4)
C11 0.030(5) 0.043(6) 0.059(8) 0.016(5) 0.008(5) 0.014(6)
C12 0.026(4) 0.029(5) 0.065(8) 0.003(4) 0.019(5) 0.013(5)
C13 0.030(4) 0.011(3) 0.064(7) -0.001(3) 0.021(5) 0.008(4)
C14 0.039(6) 0.036(5) 0.073(9) 0.002(4) 0.026(6) 0.030(6)
C15 0.098(12) 0.043(7) 0.092(12) 0.033(8) 0.075(11) 0.042(8)
C16 0.063(9) 0.047(7) 0.061(9) 0.028(7) 0.001(7) 0.002(7)
C17 0.034(5) 0.025(4) 0.052(7) 0.006(4) 0.017(5) 0.018(4)
C18 0.025(4) 0.011(3) 0.043(5) -0.003(3) 0.018(4) 0.005(3)

loop_
_atom_type_symbol
_atom_type_description
_atom_type_scat_dispersion_real
_atom_type_scat_dispersion_imag
_atom_type_scat_source
C C 0.0015 0.0009 'International Tables Vol C Tables 4.2.6.8 and 6.1.1.4'
H H 0.0000 0.0000 'International Tables Vol C Tables 4.2.6.8 and 6.1.1.4'
N N 0.0030 0.0019 'International Tables Vol C Tables 4.2.6.8 and 6.1.1.4'
O O 0.0056 0.0036 'International Tables Vol C Tables 4.2.6.8 and 6.1.1.4'
Te Te -0.9710 1.0960 'International Tables Vol C Tables 4.2.6.8 and 6.1.1.4'
V V 0.2276 0.3376 'International Tables Vol C Tables 4.2.6.8 and 6.1.1.4'

loop_
_geom_angle_atom_site_label_1
_geom_angle_atom_site_label_2
_geom_angle_atom_site_label_3
_geom_angle_site_symmetry_1
_geom_angle_site_symmetry_3
_geom_angle
O13 Te1 O11 . . 106.2(3)
O13 Te1 O12 . . 96.4(3)
O11 Te1 O12 . . 96.9(3)
O13 Te1 O4 . . 96.4(3)
O11 Te1 O4 . . 96.4(3)
O12 Te1 O4 . . 158.2(3)
O13 Te1 O10 . . 88.1(3)
O11 Te1 O10 . . 165.7(3)
O12 Te1 O10 . . 81.5(3)
O4 Te1 O10 . . 81.3(3)
O13 Te1 O10 . 2_566 165.8(3)
O11 Te1 O10 . 2_566 88.0(3)
O12 Te1 O10 . 2_566 81.8(3)
O4 Te1 O10 . 2_566 81.4(3)
O10 Te1 O10 . 2_566 77.7(3)
O13 Te1 V4 . . 37.73(19)
O11 Te1 V4 . . 143.9(2)
O12 Te1 V4 . . 90.4(2)
O4 Te1 V4 . . 89.0(2)
O10 Te1 V4 . . 50.4(2)
O10 Te1 V4 2_566 . 128.1(2)
O13 Te1 V3 . . 144.19(19)
O11 Te1 V3 . . 38.0(2)
O12 Te1 V3 . . 89.5(2)
O4 Te1 V3 . . 90.3(2)
O10 Te1 V3 . . 127.7(2)
O10 Te1 V3 2_566 . 50.0(2)
V4 Te1 V3 . . 178.06(5)
O13 Te1 V1 . . 133.8(2)
O11 Te1 V1 . . 84.6(2)
O12 Te1 V1 . . 37.4(2)
O4 Te1 V1 . . 127.5(2)
O10 Te1 V1 . . 85.7(2)
O10 Te1 V1 2_566 . 46.1(2)
V4 Te1 V1 . . 119.73(6)
V3 Te1 V1 . . 59.45(5)
O13 Te1 V2 . . 133.6(2)
O11 Te1 V2 . . 84.3(2)
O12 Te1 V2 . . 127.7(2)
O4 Te1 V2 . . 37.1(2)
O10 Te1 V2 . . 85.5(2)
O10 Te1 V2 2_566 . 45.95(19)
V4 Te1 V2 . . 118.35(5)
V3 Te1 V2 . . 60.30(5)
V1 Te1 V2 . . 91.45(7)
O13 Te1 Te1 . 2_566 127.3(2)
O11 Te1 Te1 . 2_566 126.5(2)
O12 Te1 Te1 . 2_566 79.3(2)
O4 Te1 Te1 . 2_566 78.9(2)
O10 Te1 Te1 . 2_566 39.14(19)
O10 Te1 Te1 2_566 2_566 38.5(2)
V4 Te1 Te1 . 2_566 89.55(6)
V3 Te1 Te1 . 2_566 88.53(6)
V1 Te1 Te1 . 2_566 60.25(6)
V2 Te1 Te1 . 2_566 60.03(5)
O7 V1 O3 . . 105.3(3)
O7 V1 O2 . . 102.9(3)
O3 V1 O2 . . 93.8(3)
O7 V1 O12 . . 101.4(3)
O3 V1 O12 . . 91.1(3)
O2 V1 O12 . . 152.9(3)
O7 V1 O4 . 2_566 99.3(3)
O3 V1 O4 . 2_566 154.0(3)
O2 V1 O4 . 2_566 88.6(3)
O12 V1 O4 . 2_566 75.9(3)
O7 V1 O10 . 2_566 172.9(3)
O3 V1 O10 . 2_566 81.1(3)
O2 V1 O10 . 2_566 79.5(2)
O12 V1 O10 . 2_566 75.0(3)
O4 V1 O10 2_566 2_566 74.0(3)
O7 V1 V2 . 2_566 89.7(2)
O3 V1 V2 . 2_566 131.4(2)
O2 V1 V2 . 2_566 128.1(2)
O12 V1 V2 . 2_566 40.4(2)
O4 V1 V2 2_566 2_566 39.5(2)
O10 V1 V2 2_566 2_566 83.69(19)
O7 V1 V3 . . 137.1(3)
O3 V1 V3 . . 32.04(18)
O2 V1 V3 . . 82.40(18)
O12 V1 V3 . . 87.9(2)
O4 V1 V3 2_566 . 123.5(2)
O10 V1 V3 2_566 . 49.57(18)
V2 V1 V3 2_566 . 120.78(6)
O7 V1 Te1 . . 136.4(2)
O3 V1 Te1 . . 77.3(2)
O2 V1 Te1 . . 120.50(18)
O12 V1 Te1 . . 35.4(2)
O4 V1 Te1 2_566 . 79.20(19)
O10 V1 Te1 2_566 . 41.10(17)
V2 V1 Te1 2_566 . 61.43(5)
V3 V1 Te1 . . 59.39(5)
O5 V2 O14 . . 105.6(3)
O5 V2 O6 . . 104.4(3)
O14 V2 O6 . . 93.3(3)
O5 V2 O4 . . 100.4(3)
O14 V2 O4 . . 91.4(3)
O6 V2 O4 . . 152.5(3)
O5 V2 O12 . 2_566 100.0(3)
O14 V2 O12 . 2_566 153.2(3)
O6 V2 O12 . 2_566 88.1(3)
O4 V2 O12 . 2_566 76.0(3)
O5 V2 O10 . 2_566 172.8(3)
O14 V2 O10 . 2_566 80.5(2)
O6 V2 O10 . 2_566 78.9(2)
O4 V2 O10 . 2_566 75.1(3)
O12 V2 O10 2_566 2_566 73.5(3)
O5 V2 V1 . 2_566 89.4(3)
O14 V2 V1 . 2_566 131.6(2)
O6 V2 V1 . 2_566 127.8(2)
O4 V2 V1 . 2_566 40.3(2)
O12 V2 V1 2_566 2_566 39.7(2)
O10 V2 V1 2_566 2_566 83.49(19)
O5 V2 Te1 . . 135.7(3)
O14 V2 Te1 . . 77.17(19)
O6 V2 Te1 . . 119.75(19)
O4 V2 Te1 . . 35.8(2)
O12 V2 Te1 2_566 . 78.9(2)
O10 V2 Te1 2_566 . 40.88(18)
V1 V2 Te1 2_566 . 61.38(5)
O9 V3 O8 . . 102.9(3)
O9 V3 O3 . . 103.6(3)
O8 V3 O3 . . 91.2(3)
O9 V3 O14 . . 103.5(3)
O8 V3 O14 . . 90.2(2)
O3 V3 O14 . . 151.8(3)
O9 V3 O11 . . 101.9(3)
O8 V3 O11 . . 155.2(3)
O3 V3 O11 . . 84.1(3)
O14 V3 O11 . . 83.0(3)
O9 V3 O10 . 2_566 176.5(3)
O8 V3 O10 . 2_566 80.6(3)
O3 V3 O10 . 2_566 76.5(2)
O14 V3 O10 . 2_566 76.0(2)
O11 V3 O10 . 2_566 74.7(2)
O9 V3 Te1 . . 134.5(3)
O8 V3 Te1 . . 122.6(2)
O3 V3 Te1 . . 77.75(19)
O14 V3 Te1 . . 77.87(18)
O11 V3 Te1 . . 32.64(17)
O10 V3 Te1 2_566 . 42.03(17)
O9 V3 V1 . . 133.6(3)
O8 V3 V1 . . 81.44(19)
O3 V3 V1 . . 30.14(18)
O14 V3 V1 . . 122.84(18)
O11 V3 V1 . . 82.33(18)
O10 V3 V1 2_566 . 46.83(17)
Te1 V3 V1 . . 61.17(5)
O9 V3 V4 . 2_566 134.2(3)
O8 V3 V4 . 2_566 31.3(2)
O3 V3 V4 . 2_566 83.04(19)
O14 V3 V4 . 2_566 83.61(18)
O11 V3 V4 . 2_566 123.93(18)
O10 V3 V4 2_566 2_566 49.27(17)
Te1 V3 V4 . 2_566 91.29(7)
V1 V3 V4 . 2_566 61.01(5)
O1 V4 O8 . 2_566 104.6(3)
O1 V4 O2 . 2_566 104.4(3)
O8 V4 O2 2_566 2_566 89.8(3)
O1 V4 O6 . 2_566 103.4(3)
O8 V4 O6 2_566 2_566 88.9(3)
O2 V4 O6 2_566 2_566 151.5(3)
O1 V4 O13 . . 100.9(3)
O8 V4 O13 2_566 . 154.4(3)
O2 V4 O13 2_566 . 85.6(3)
O6 V4 O13 2_566 . 83.4(3)
O1 V4 O10 . . 174.8(4)
O8 V4 O10 2_566 . 80.5(3)
O2 V4 O10 2_566 . 76.5(2)
O6 V4 O10 2_566 . 75.3(2)
O13 V4 O10 . . 74.0(2)
O1 V4 Te1 . . 133.3(3)
O8 V4 Te1 2_566 . 122.0(2)
O2 V4 Te1 2_566 . 78.91(19)
O6 V4 Te1 2_566 . 77.73(19)
O13 V4 Te1 . . 32.45(17)
O10 V4 Te1 . . 41.54(17)
O1 V4 V3 . 2_566 136.0(3)
O8 V4 V3 2_566 2_566 31.41(18)
O2 V4 V3 2_566 2_566 81.97(19)
O6 V4 V3 2_566 2_566 82.23(18)
O13 V4 V3 . 2_566 123.07(18)
O10 V4 V3 . 2_566 49.08(18)
Te1 V4 V3 . 2_566 90.62(7)
V1 O2 V4 . 2_566 117.8(3)
V1 O3 V3 . . 117.8(3)
Te1 O4 V2 . . 107.1(3)
Te1 O4 V1 . 2_566 107.2(3)
V2 O4 V1 . 2_566 100.2(3)
V2 O6 V4 . 2_566 117.7(3)
V4 O8 V3 2_566 . 117.3(3)
Te1 O10 Te1 . 2_566 102.3(3)
Te1 O10 V1 . 2_566 95.2(3)
Te1 O10 V1 2_566 2_566 92.8(3)
Te1 O10 V2 . 2_566 94.9(3)
Te1 O10 V2 2_566 2_566 93.2(3)
V1 O10 V2 2_566 2_566 167.0(4)
Te1 O10 V3 . 2_566 169.7(4)
Te1 O10 V3 2_566 2_566 88.0(2)
V1 O10 V3 2_566 2_566 83.6(2)
V2 O10 V3 2_566 2_566 85.1(2)
Te1 O10 V4 . . 88.0(2)
Te1 O10 V4 2_566 . 169.6(4)
V1 O10 V4 2_566 . 85.2(2)
V2 O10 V4 2_566 . 86.9(2)
V3 O10 V4 2_566 . 81.7(2)
Te1 O11 V3 . . 109.4(3)
Te1 O12 V1 . . 107.1(3)
Te1 O12 V2 . 2_566 107.8(3)
V1 O12 V2 . 2_566 99.9(3)
Te1 O13 V4 . . 109.8(3)
V2 O14 V3 . . 117.5(3)
H1W1 O1W H2W1 . . 115(3)
H1W2 O2W H2W2 . . 115(3)
H1W3 O3W H2W3 . . 117(3)
H1W4 O4W H2W4 . . 115(3)
C7 N1 C9 . . 121.5(8)
C7 N1 H1 . . 119.2
C9 N1 H1 . . 119.2
C10 N2 C18 . . 123.0(8)
C10 N2 H2 . . 118.5
C18 N2 H2 . . 118.5
C8 C1 C2 . . 118.3(11)
C8 C1 H1A . . 120.9
C2 C1 H1A . . 120.9
C3 C2 C1 . . 120.7(11)
C3 C2 H2A . . 119.6
C1 C2 H2A . . 119.6
C2 C3 C4 . . 121.1(11)
C2 C3 H3 . . 119.4
C4 C3 H3 . . 119.4
C3 C4 C9 . . 118.3(10)
C3 C4 C5 . . 123.2(10)
C9 C4 C5 . . 118.5(9)
C6 C5 C4 . . 118.8(10)
C6 C5 H5 . . 120.6
C4 C5 H5 . . 120.6
C7 C6 C5 . . 120.7(11)
C7 C6 H6 . . 119.6
C5 C6 H6 . . 119.6
C6 C7 N1 . . 121.6(10)
C6 C7 H7 . . 119.2
N1 C7 H7 . . 119.2
C9 C8 C1 . . 120.9(11)
C9 C8 H8 . . 119.6
C1 C8 H8 . . 119.6
N1 C9 C8 . . 120.7(9)
N1 C9 C4 . . 118.7(8)
C8 C9 C4 . . 120.6(9)
N2 C10 C11 . . 123.5(11)
N2 C10 H10 . . 118.2
C11 C10 H10 . . 118.2
C10 C11 C12 . . 118.4(12)
C10 C11 H11 . . 120.8
C12 C11 H11 . . 120.8
C13 C12 C11 . . 118.9(10)
C13 C12 H12 . . 120.6
C11 C12 H12 . . 120.6
C12 C13 C14 . . 122.8(9)
C12 C13 C18 . . 120.4(10)
C14 C13 C18 . . 116.7(11)
C15 C14 C13 . . 120.2(10)
C15 C14 H14 . . 119.9
C13 C14 H14 . . 119.9
C16 C15 C14 . . 120.6(13)
C16 C15 H15 . . 119.7
C14 C15 H15 . . 119.7
C15 C16 C17 . . 123.3(14)
C15 C16 H16 . . 118.3
C17 C16 H16 . . 118.3
C16 C17 C18 . . 116.1(10)
C16 C17 H17 . . 122.0
C18 C17 H17 . . 122.0
N2 C18 C17 . . 121.4(8)
N2 C18 C13 . . 115.7(10)
C17 C18 C13 . . 122.9(9)

loop_
_geom_bond_atom_site_label_1
_geom_bond_atom_site_label_2
_geom_bond_site_symmetry_2
_geom_bond_distance
Te1 O13 . 1.765(6)
Te1 O11 . 1.775(6)
Te1 O12 . 1.918(7)
Te1 O4 . 1.941(7)
Te1 O10 . 2.054(7)
Te1 O10 2_566 2.080(7)
Te1 V4 . 3.095(2)
Te1 V3 . 3.105(2)
Te1 V1 . 3.161(2)
Te1 V2 . 3.1740(18)
Te1 Te1 2_566 3.220(3)
V1 O7 . 1.610(6)
V1 O3 . 1.764(6)
V1 O2 . 1.840(6)
V1 O12 . 2.010(7)
V1 O4 2_566 2.037(7)
V1 O10 2_566 2.281(7)
V1 V2 2_566 3.101(2)
V1 V3 . 3.107(2)
V2 O5 . 1.603(6)
V2 O14 . 1.793(6)
V2 O6 . 1.849(6)
V2 O4 . 2.005(7)
V2 O12 2_566 2.039(7)
V2 O10 2_566 2.285(7)
V2 V1 2_566 3.101(2)
V3 O9 . 1.604(7)
V3 O8 . 1.828(6)
V3 O3 . 1.864(6)
V3 O14 . 1.895(6)
V3 O11 . 2.027(7)
V3 O10 2_566 2.380(7)
V3 V4 2_566 3.117(3)
V4 O1 . 1.602(7)
V4 O8 2_566 1.822(6)
V4 O2 2_566 1.851(6)
V4 O6 2_566 1.905(6)
V4 O13 . 2.013(6)
V4 O10 . 2.387(7)
V4 V3 2_566 3.117(3)
O2 V4 2_566 1.851(6)
O4 V1 2_566 2.037(7)
O6 V4 2_566 1.905(6)
O8 V4 2_566 1.822(6)
O10 Te1 2_566 2.080(7)
O10 V1 2_566 2.281(7)
O10 V2 2_566 2.285(7)
O10 V3 2_566 2.380(7)
O12 V2 2_566 2.039(7)
O1W H1W1 . 0.853(10)
O1W H2W1 . 0.845(5)
O2W H1W2 . 0.849(10)
O2W H2W2 . 0.849(7)
O3W H1W3 . 0.850(10)
O3W H2W3 . 0.844(7)
O4W H1W4 . 0.850(10)
O4W H2W4 . 0.849(10)
N1 C7 . 1.348(13)
N1 C9 . 1.366(11)
N1 H1 . 0.8600
N2 C10 . 1.283(14)
N2 C18 . 1.372(12)
N2 H2 . 0.8600
C1 C8 . 1.373(17)
C1 C2 . 1.45(2)
C1 H1A . 0.9300
C2 C3 . 1.328(19)
C2 H2A . 0.9300
C3 C4 . 1.408(15)
C3 H3 . 0.9300
C4 C9 . 1.412(13)
C4 C5 . 1.423(15)
C5 C6 . 1.380(17)
C5 H5 . 0.9300
C6 C7 . 1.336(16)
C6 H6 . 0.9300
C7 H7 . 0.9300
C8 C9 . 1.372(14)
C8 H8 . 0.9300
C10 C11 . 1.339(16)
C10 H10 . 0.9300
C11 C12 . 1.390(19)
C11 H11 . 0.9300
C12 C13 . 1.379(18)
C12 H12 . 0.9300
C13 C14 . 1.413(17)
C13 C18 . 1.420(12)
C14 C15 . 1.40(2)
C14 H14 . 0.9300
C15 C16 . 1.34(2)
C15 H15 . 0.9300
C16 C17 . 1.39(2)
C16 H16 . 0.9300
C17 C18 . 1.414(16)
C17 H17 . 0.9300

loop_
_geom_hbond_atom_site_label_D
_geom_hbond_atom_site_label_H
_geom_hbond_atom_site_label_A
_geom_hbond_site_symmetry_A
_geom_hbond_distance_DH
_geom_hbond_distance_HA
_geom_hbond_distance_DA
_geom_hbond_angle_DHA
O1W H2W1 O2 2_556 0.845(5) 1.819(5) 2.663(8) 177.8(6)
O1W H1W1 O7 . 0.853(10) 1.919(18) 2.762(9) 170(4)
O2W H1W2 O8 1_656 0.849(10) 2.03(2) 2.842(10) 159(4)
O2W H2W2 O4W 2_757 0.849(7) 2.104(12) 2.952(14) 177.3(9)
O3W H2W3 O4W . 0.844(7) 1.910(11) 2.754(14) 177.3(9)
O3W H1W3 O6 1_656 0.850(10) 1.83(2) 2.665(11) 166(6)
O4W H2W4 O1W 1_655 0.849(10) 2.41(3) 2.826(12) 111(3)
O4W H1W4 O2W . 0.850(10) 2.26(5) 2.836(17) 125(5)
N1 H1 O1W . 0.86 1.85 2.700(11) 172
N2 H2 O14 . 0.86 1.88 2.740(9) 175
C5 H5 O6 1_656 0.93 2.29 3.180(13) 160
C6 H6 O13 2_667 0.93 2.48 3.178(14) 132
C7 H7 O1 1_545 0.93 2.56 3.350(13) 143
C7 H7 O2W 1_455 0.93 2.57 3.296(14) 135
C10 H10 O9 2_666 0.93 2.51 3.275(13) 140
C14 H14 O4 2_676 0.93 2.58 3.403(14) 148
C17 H17 O5 . 0.93 2.60 3.411(13) 146

loop_
_geom_torsion_atom_site_label_1
_geom_torsion_atom_site_label_2
_geom_torsion_atom_site_label_3
_geom_torsion_atom_site_label_4
_geom_torsion
C8 C1 C2 C3 -0.8(19)
C1 C2 C3 C4 1.2(19)
C2 C3 C4 C9 0.2(17)
C2 C3 C4 C5 176.4(12)
C3 C4 C5 C6 178.5(12)
C9 C4 C5 C6 -5.3(18)
C4 C5 C6 C7 3(2)
C5 C6 C7 N1 1(2)
C9 N1 C7 C6 -3.1(18)
C2 C1 C8 C9 -1.1(19)
C7 N1 C9 C8 -177.4(11)
C7 N1 C9 C4 0.7(16)
C1 C8 C9 N1 -179.5(11)
C1 C8 C9 C4 2.5(17)
C3 C4 C9 N1 179.9(10)
C5 C4 C9 N1 3.5(15)
C3 C4 C9 C8 -2.0(15)
C5 C4 C9 C8 -178.4(11)
C18 N2 C10 C11 1.8(17)
N2 C10 C11 C12 -2.8(18)
C10 C11 C12 C13 3.2(18)
C11 C12 C13 C14 -178.1(12)
C11 C12 C13 C18 -2.8(17)
C12 C13 C14 C15 178.9(12)
C18 C13 C14 C15 3.4(18)
C13 C14 C15 C16 -3(2)
C14 C15 C16 C17 4(2)
C15 C16 C17 C18 -5(2)
C10 N2 C18 C17 -179.1(10)
C10 N2 C18 C13 -1.1(14)
C16 C17 C18 N2 -176.9(10)
C16 C17 C18 C13 5.2(16)
C12 C13 C18 N2 1.7(14)
C14 C13 C18 N2 177.3(10)
C12 C13 C18 C17 179.7(10)
C14 C13 C18 C17 -4.7(15)
